data_1555015
loop_
_publ_author_name
'Husain, Ali'
'Ganesan, Asaithampi'
'Ghazal, Basma'
'Durmu\,s, Mahmut'
'Zhang, Xian-Fu'
'Makhseed, Saad'

_publ_section_title
;
 Dual-directional alkyne-terminated macrocycles: Enroute to
 non-aggregating molecular platforms
;
_journal_issue 18
_journal_name_full 'Organic Chemistry Frontiers'
_journal_page_first 3192
_journal_paper_doi 10.1039/C9QO00695H
_journal_volume 6
_journal_year 2019
_chemical_formula_sum 'C15 H16 O3'
_chemical_formula_weight 244.28
_space_group_crystal_system monoclinic
_space_group_IT_number 14
_space_group_name_Hall '-P 2yn'
_space_group_name_H-M_alt 'P 1 21/n 1'
_atom_sites_solution_hydrogens geom
_audit_creation_method SHELXL-2017/1
_audit_update_record
;
2019-07-20 deposited with the CCDC.	2019-08-12 downloaded from the CCDC.
;
_cell_angle_alpha 90
_cell_angle_beta 97.466(6)
_cell_angle_gamma 90
_cell_formula_units_Z 4
_cell_length_a 4.6619(4)
_cell_length_b 23.4349(19)
_cell_length_c 12.2946(13)
_cell_measurement_reflns_used 2316
_cell_measurement_temperature 296(2)
_cell_measurement_theta_max 65.1079
_cell_measurement_theta_min 4.0878
_cell_volume 1331.8(2)
_computing_structure_refinement 'SHELXL-2017/1 (Sheldrick, 2017)'
_diffrn_ambient_temperature 296.(2)
_diffrn_detector_area_resol_mean 8.3333
_diffrn_measured_fraction_theta_full 0.970
_diffrn_measured_fraction_theta_max 0.970
_diffrn_measurement_device_type 'Bruker X8 Prospector'
_diffrn_measurement_method 'omega and phi scans'
_diffrn_radiation_monochromator 'mirror optics'
_diffrn_radiation_type 'Cu K\a'
_diffrn_radiation_wavelength 1.54178
_diffrn_reflns_av_R_equivalents 0.0671
_diffrn_reflns_av_unetI/netI 0.0497
_diffrn_reflns_Laue_measured_fraction_full 0.970
_diffrn_reflns_Laue_measured_fraction_max 0.970
_diffrn_reflns_limit_h_max 3
_diffrn_reflns_limit_h_min -5
_diffrn_reflns_limit_k_max 27
_diffrn_reflns_limit_k_min -27
_diffrn_reflns_limit_l_max 14
_diffrn_reflns_limit_l_min -14
_diffrn_reflns_number 11842
_diffrn_reflns_point_group_measured_fraction_full 0.970
_diffrn_reflns_point_group_measured_fraction_max 0.970
_diffrn_reflns_theta_full 66.637
_diffrn_reflns_theta_max 66.637
_diffrn_reflns_theta_min 4.088
_diffrn_source_type 'Incoatec Cu-ImS'
_exptl_absorpt_coefficient_mu 0.682
_exptl_absorpt_correction_T_max 0.95
_exptl_absorpt_correction_T_min 0.68
_exptl_absorpt_correction_type multi-scan
_exptl_absorpt_process_details 'SADABS V2008/1 (Bruker AXS Inc.)'
_exptl_crystal_colour colourless
_exptl_crystal_density_diffrn 1.218
_exptl_crystal_description Block
_exptl_crystal_F_000 520
_exptl_crystal_size_max 0.275
_exptl_crystal_size_mid 0.180
_exptl_crystal_size_min 0.075
_refine_diff_density_max 0.176
_refine_diff_density_min -0.218
_refine_diff_density_rms 0.041
_refine_ls_extinction_method none
_refine_ls_goodness_of_fit_ref 1.036
_refine_ls_hydrogen_treatment constr
_refine_ls_matrix_type full
_refine_ls_number_parameters 164
_refine_ls_number_reflns 2295
_refine_ls_number_restraints 0
_refine_ls_restrained_S_all 1.036
_refine_ls_R_factor_all 0.0936
_refine_ls_R_factor_gt 0.0531
_refine_ls_shift/su_max 0.001
_refine_ls_shift/su_mean 0.000
_refine_ls_structure_factor_coef Fsqd
_refine_ls_weighting_details 'w=1/[\s^2^(Fo^2^)+(0.0477P)^2^+0.8471P] where P=(Fo^2^+2Fc^2^)/3'
_refine_ls_weighting_scheme calc
_refine_ls_wR_factor_gt 0.1186
_refine_ls_wR_factor_ref 0.1434
_reflns_Friedel_coverage 0.000
_reflns_number_gt 1501
_reflns_number_total 2295
_reflns_threshold_expression 'I > 2\s(I)'
_cod_data_source_file c9qo00695h3.cif
_cod_data_source_block solve03
_cod_original_sg_symbol_H-M 'P 21/n'
_cod_database_code 1555015
_shelx_shelxl_version_number 2017/1
_shelx_space_group_comment
;
The symmetry employed for this shelxl refinement is uniquely defined
by the following loop, which should always be used as a source of
symmetry information in preference to the above space-group names.
They are only intended as comments.
;
_shelx_estimated_absorpt_t_min 0.835
_shelx_estimated_absorpt_t_max 0.951

loop_
_space_group_symop_operation_xyz
'x, y, z'
'-x+1/2, y+1/2, -z+1/2'
'-x, -y, -z'
'x-1/2, -y-1/2, z-1/2'

loop_
_atom_site_label
_atom_site_type_symbol
_atom_site_fract_x
_atom_site_fract_y
_atom_site_fract_z
_atom_site_U_iso_or_equiv
_atom_site_adp_type
_atom_site_occupancy
_atom_site_site_symmetry_order
_atom_site_calc_flag
_atom_site_refinement_flags_posn
_atom_site_refinement_flags_adp
O1 O 0.1941(4) 0.91214(8) 0.43919(14) 0.0481(5) Uani 1 1 d . .
H1 H 0.303262 0.937101 0.466904 0.072 Uiso 1 1 calc R U
C1 C 0.1781(5) 0.91491(10) 0.3276(2) 0.0350(6) Uani 1 1 d . .
O2 O -0.0472(5) 0.77874(8) 0.32849(17) 0.0626(6) Uani 1 1 d . .
C2 C -0.0093(5) 0.87679(10) 0.2671(2) 0.0373(6) Uani 1 1 d . .
C3 C -0.0290(6) 0.87793(11) 0.1539(2) 0.0486(7) Uani 1 1 d . .
H3 H -0.154482 0.852587 0.113632 0.058 Uiso 1 1 calc R U
O3 O 0.4113(4) 1.03342(7) 0.40388(14) 0.0430(5) Uani 1 1 d . .
C4 C 0.1302(7) 0.91522(13) 0.0979(2) 0.0557(8) Uani 1 1 d . .
C6 C 0.3413(5) 0.95357(10) 0.2742(2) 0.0384(6) Uani 1 1 d . .
C5 C 0.3134(6) 0.95272(12) 0.1609(2) 0.0486(7) Uani 1 1 d . .
H5 H 0.421910 0.978332 0.125365 0.058 Uiso 1 1 calc R U
C8 C 0.1393(7) 0.76978(14) 0.4277(3) 0.0672(9) Uani 1 1 d . .
H8A H 0.259722 0.803265 0.443665 0.081 Uiso 1 1 calc R U
H8B H 0.265409 0.737694 0.418575 0.081 Uiso 1 1 calc R U
C7 C -0.1826(6) 0.83373(11) 0.3213(2) 0.0489(7) Uani 1 1 d . .
H7A H -0.205736 0.846863 0.394444 0.059 Uiso 1 1 calc R U
H7B H -0.373575 0.830502 0.279764 0.059 Uiso 1 1 calc R U
C9 C -0.0204(8) 0.75854(14) 0.5204(3) 0.0636(9) Uani 1 1 d . .
C10 C -0.1522(10) 0.74993(17) 0.5927(4) 0.0843(12) Uani 1 1 d . .
H10 H -0.257645 0.743050 0.650631 0.101 Uiso 1 1 calc R U
C11 C 0.1100(10) 0.91398(18) -0.0257(3) 0.0938(14) Uani 1 1 d . .
H11A H 0.234793 0.942685 -0.049584 0.141 Uiso 1 1 calc R U
H11B H 0.168297 0.877121 -0.048907 0.141 Uiso 1 1 calc R U
H11C H -0.085896 0.921349 -0.057152 0.141 Uiso 1 1 calc R U
C12 C 0.5494(6) 0.99385(11) 0.3378(2) 0.0433(7) Uani 1 1 d . .
H12A H 0.691759 0.971938 0.384969 0.052 Uiso 1 1 calc R U
H12B H 0.650923 1.015127 0.286870 0.052 Uiso 1 1 calc R U
C13 C 0.2465(6) 1.07651(11) 0.3419(2) 0.0475(7) Uani 1 1 d . .
H13A H 0.126255 1.095981 0.388961 0.057 Uiso 1 1 calc R U
H13B H 0.119757 1.058643 0.282839 0.057 Uiso 1 1 calc R U
C14 C 0.4287(7) 1.11823(12) 0.2958(2) 0.0526(8) Uani 1 1 d . .
C15 C 0.5730(9) 1.15274(14) 0.2619(3) 0.0773(11) Uani 1 1 d . .
H15 H 0.688268 1.180334 0.234818 0.093 Uiso 1 1 calc R U

loop_
_atom_site_aniso_label
_atom_site_aniso_U_11
_atom_site_aniso_U_22
_atom_site_aniso_U_33
_atom_site_aniso_U_23
_atom_site_aniso_U_13
_atom_site_aniso_U_12
O1 0.0589(13) 0.0407(11) 0.0423(11) -0.0040(8) -0.0026(9) -0.0161(9)
C1 0.0366(14) 0.0276(12) 0.0393(14) -0.0039(10) -0.0010(11) 0.0031(11)
O2 0.0901(16) 0.0296(10) 0.0669(14) -0.0047(9) 0.0052(12) 0.0023(10)
C2 0.0352(14) 0.0296(13) 0.0454(15) -0.0055(11) -0.0013(11) 0.0031(11)
C3 0.0523(18) 0.0384(15) 0.0505(17) -0.0120(13) -0.0101(14) -0.0007(13)
O3 0.0504(11) 0.0288(9) 0.0473(10) 0.0014(8) -0.0034(8) -0.0015(8)
C4 0.071(2) 0.0509(18) 0.0436(16) -0.0045(14) 0.0010(15) -0.0004(16)
C6 0.0395(15) 0.0292(13) 0.0452(15) -0.0018(11) 0.0009(12) 0.0021(11)
C5 0.0540(18) 0.0410(15) 0.0508(17) 0.0029(13) 0.0070(13) -0.0016(13)
C8 0.059(2) 0.0452(18) 0.096(3) 0.0104(17) 0.0043(19) 0.0038(15)
C7 0.0492(17) 0.0342(14) 0.0613(18) -0.0069(13) 0.0001(14) -0.0048(12)
C9 0.063(2) 0.0490(19) 0.074(2) 0.0122(17) -0.0085(19) -0.0026(16)
C10 0.091(3) 0.076(3) 0.084(3) 0.019(2) 0.003(2) -0.001(2)
C11 0.136(4) 0.096(3) 0.047(2) -0.006(2) 0.004(2) -0.021(3)
C12 0.0400(15) 0.0334(14) 0.0556(17) -0.0005(12) 0.0029(13) 0.0002(11)
C13 0.0492(17) 0.0366(15) 0.0546(17) 0.0020(12) -0.0012(13) 0.0000(12)
C14 0.0603(19) 0.0321(15) 0.0622(19) 0.0044(13) -0.0046(15) 0.0020(14)
C15 0.091(3) 0.0432(19) 0.096(3) 0.0162(18) 0.009(2) -0.0094(19)

loop_
_atom_type_symbol
_atom_type_description
_atom_type_scat_dispersion_real
_atom_type_scat_dispersion_imag
_atom_type_scat_source
C C 0.0181 0.0091 'International Tables Vol C Tables 4.2.6.8 and 6.1.1.4'
H H 0.0000 0.0000 'International Tables Vol C Tables 4.2.6.8 and 6.1.1.4'
O O 0.0492 0.0322 'International Tables Vol C Tables 4.2.6.8 and 6.1.1.4'

loop_
_geom_angle_atom_site_label_1
_geom_angle_atom_site_label_2
_geom_angle_atom_site_label_3
_geom_angle
C1 O1 H1 109.5
O1 C1 C2 117.0(2)
O1 C1 C6 122.7(2)
C2 C1 C6 120.3(2)
C8 O2 C7 113.7(2)
C3 C2 C1 118.7(2)
C3 C2 C7 119.3(2)
C1 C2 C7 122.0(2)
C2 C3 C4 122.8(2)
C2 C3 H3 118.6
C4 C3 H3 118.6
C13 O3 C12 113.8(2)
C3 C4 C5 116.9(3)
C3 C4 C11 121.3(3)
C5 C4 C11 121.8(3)
C5 C6 C1 118.5(2)
C5 C6 C12 120.3(2)
C1 C6 C12 121.2(2)
C6 C5 C4 122.8(3)
C6 C5 H5 118.6
C4 C5 H5 118.6
O2 C8 C9 112.3(3)
O2 C8 H8A 109.1
C9 C8 H8A 109.1
O2 C8 H8B 109.1
C9 C8 H8B 109.1
H8A C8 H8B 107.9
O2 C7 C2 112.0(2)
O2 C7 H7A 109.2
C2 C7 H7A 109.2
O2 C7 H7B 109.2
C2 C7 H7B 109.2
H7A C7 H7B 107.9
C10 C9 C8 178.7(4)
C9 C10 H10 180.0
C4 C11 H11A 109.5
C4 C11 H11B 109.5
H11A C11 H11B 109.5
C4 C11 H11C 109.5
H11A C11 H11C 109.5
H11B C11 H11C 109.5
O3 C12 C6 113.2(2)
O3 C12 H12A 108.9
C6 C12 H12A 108.9
O3 C12 H12B 108.9
C6 C12 H12B 108.9
H12A C12 H12B 107.8
O3 C13 C14 112.4(2)
O3 C13 H13A 109.1
C14 C13 H13A 109.1
O3 C13 H13B 109.1
C14 C13 H13B 109.1
H13A C13 H13B 107.9
C15 C14 C13 177.7(3)
C14 C15 H15 180.0

loop_
_geom_bond_atom_site_label_1
_geom_bond_atom_site_label_2
_geom_bond_distance
O1 C1 1.365(3)
O1 H1 0.8200
C1 C2 1.395(3)
C1 C6 1.400(4)
O2 C8 1.419(4)
O2 C7 1.433(3)
C2 C3 1.383(4)
C2 C7 1.501(4)
C3 C4 1.386(4)
C3 H3 0.9300
O3 C13 1.427(3)
O3 C12 1.439(3)
C4 C5 1.389(4)
C4 C11 1.511(4)
C6 C5 1.382(4)
C6 C12 1.499(3)
C5 H5 0.9300
C8 C9 1.463(5)
C8 H8A 0.9700
C8 H8B 0.9700
C7 H7A 0.9700
C7 H7B 0.9700
C9 C10 1.163(5)
C10 H10 0.9300
C11 H11A 0.9600
C11 H11B 0.9600
C11 H11C 0.9600
C12 H12A 0.9700
C12 H12B 0.9700
C13 C14 1.457(4)
C13 H13A 0.9700
C13 H13B 0.9700
C14 C15 1.163(4)
C15 H15 0.9300

loop_
_geom_torsion_atom_site_label_1
_geom_torsion_atom_site_label_2
_geom_torsion_atom_site_label_3
_geom_torsion_atom_site_label_4
_geom_torsion
O1 C1 C2 C3 -179.3(2)
C6 C1 C2 C3 0.2(4)
O1 C1 C2 C7 -1.1(3)
C6 C1 C2 C7 178.5(2)
C1 C2 C3 C4 0.2(4)
C7 C2 C3 C4 -178.1(3)
C2 C3 C4 C5 -0.5(4)
C2 C3 C4 C11 178.0(3)
O1 C1 C6 C5 179.2(2)
C2 C1 C6 C5 -0.4(4)
O1 C1 C6 C12 1.1(4)
C2 C1 C6 C12 -178.4(2)
C1 C6 C5 C4 0.1(4)
C12 C6 C5 C4 178.1(3)
C3 C4 C5 C6 0.3(4)
C11 C4 C5 C6 -178.2(3)
C7 O2 C8 C9 75.9(3)
C8 O2 C7 C2 91.7(3)
C3 C2 C7 O2 80.6(3)
C1 C2 C7 O2 -97.7(3)
C13 O3 C12 C6 -72.1(3)
C5 C6 C12 O3 119.4(3)
C1 C6 C12 O3 -62.6(3)
C12 O3 C13 C14 -71.6(3)
